data_7200031
loop_
_publ_author_name
'Kendrick, John'
'Gourlay, Matthew D.'
'Neumann, Marcus A.'
'Leusen, Frank J. J.'

_publ_section_title
;
 Predicting spontaneous racemate resolution using recent developments in
 crystal structure prediction
;
_journal_issue 11
_journal_name_full CrystEngComm
_journal_page_first 2391
_journal_page_last 2399
_journal_paper_doi 10.1039/b909038j
_journal_volume 11
_journal_year 2009
_space_group_IT_number 4
_symmetry_cell_setting monoclinic
_symmetry_Int_Tables_number 4
_symmetry_space_group_name_Hall 'P 2yb'
_symmetry_space_group_name_H-M 'P 1 21 1'
_cell_angle_alpha 90.000000
_cell_angle_beta 113.062966
_cell_angle_gamma 90.000000
_cell_length_a 7.154710
_cell_length_b 11.412912
_cell_length_c 8.154334
_cell_volume 612.633
_cod_data_source_file 24HTP_enantiopure.cif
_cod_data_source_block 24HTP_E_9
_cod_original_sg_symbol_H-M 'P 2_1'
_cod_struct_determination_method theoretical
_cod_database_code 7200031

loop_
_symmetry_equiv_pos_site_id
_symmetry_equiv_pos_as_xyz
1 x,y,z
2 -x,y+1/2,-z

loop_
_atom_site_label
_atom_site_type_symbol
_atom_site_fract_x
_atom_site_fract_y
_atom_site_fract_z
C1 C 0.603755 0.983718 -0.184253
C2 C 0.516351 0.902431 -0.082465
C3 C 0.684866 0.892963 0.106110
N4 N 0.868359 0.902703 0.063343
C5 C 0.830955 0.952801 -0.116327
O6 O 1.048501 0.874523 0.172468
C7 C 0.967317 1.059268 -0.097663
C8 C 0.875140 0.857520 -0.229098
C9 C 0.678993 0.994761 0.226945
C10 C 0.840110 1.073285 0.302181
H11 H 0.976498 1.064184 0.274834
C12 C 0.830505 1.163859 0.413477
H13 H 0.955967 1.225440 0.467481
C14 C 0.659565 1.176959 0.454894
O15 O 0.643561 1.262061 0.565930
C16 C 0.496160 1.099492 0.378604
H17 H 0.362983 1.108846 0.410919
C18 C 0.506639 1.010078 0.266622
H19 H 0.378002 0.950425 0.212107
C20 C 0.682463 0.775209 0.194272
H21 H 0.528990 0.972127 -0.328701
H22 H 0.586670 1.075665 -0.153539
H23 H 0.374304 0.935552 -0.079133
H24 H 0.485730 0.815029 -0.143599
H25 H 1.127325 1.035923 -0.025067
H26 H 0.947741 1.090563 -0.230382
H27 H 0.929322 1.131209 -0.027174
H28 H 1.033185 0.827965 -0.164691
H29 H 0.774761 0.781825 -0.246948
H30 H 0.850107 0.893162 -0.361012
H31 H 0.776591 1.298359 0.636237
H32 H 0.817690 0.765958 0.317578
H33 H 0.549300 0.769673 0.228720
H34 H 0.678837 0.702861 0.104560
